data_7234556
loop_
_publ_author_name
'Maciej Ptak'
'Miroslaw Maczka'
'Anna Gagor'
'Pawel Gluchowski'
'Lucyna Macalik'

_publ_section_title
;
 Synthesis, structure and optical properties of two novel luminescent
 polar dysprosium metal-organic frameworks: [(CH3)2NH2][Dy(HCOO)4] and
 [N2H5][Dy(HCOO)4]
;
_journal_name_full 'Journal of Materials Chemistry C'
_journal_page_first 1019
_journal_page_last 1028
_journal_paper_doi 10.1039/C5TC04264J
_journal_volume 4
_journal_year 2016
_chemical_formula_sum 'C6 H12 Dy N O8'
_chemical_formula_weight 388.67
_space_group_crystal_system orthorhombic
_space_group_IT_number 33
_space_group_name_Hall 'P 2c -2n'
_space_group_name_H-M_alt 'P n a 21'
_atom_sites_solution_hydrogens geom
_atom_sites_solution_primary direct
_atom_sites_solution_secondary difmap
_cell_angle_alpha 90.00
_cell_angle_beta 90.00
_cell_angle_gamma 90.00
_cell_formula_units_Z 4
_cell_length_a 8.73830(10)
_cell_length_b 18.1604(2)
_cell_length_c 6.70720(10)
_cell_measurement_reflns_used 14033
_cell_measurement_temperature 297(2)
_cell_measurement_theta_max 29.6260
_cell_measurement_theta_min 3.9840
_cell_volume 1064.37(2)
_computing_structure_refinement 'SHELXL-2014/7 (Sheldrick, 2014)'
_computing_structure_solution 'SHELXS-97 (Sheldrick, 1990)'
_diffrn_ambient_temperature 297(2)
_diffrn_measured_fraction_theta_full 0.968
_diffrn_measured_fraction_theta_max 0.968
_diffrn_measurement_device_type KM4CCD
_diffrn_radiation_monochromator graphite
_diffrn_radiation_source 'fine-focus sealed tube'
_diffrn_radiation_type MoK\a
_diffrn_radiation_wavelength 0.71073
_diffrn_reflns_av_R_equivalents 0.0163
_diffrn_reflns_av_sigmaI/netI 0.0101
_diffrn_reflns_limit_h_max 10
_diffrn_reflns_limit_h_min -11
_diffrn_reflns_limit_k_max 23
_diffrn_reflns_limit_k_min -21
_diffrn_reflns_limit_l_max 8
_diffrn_reflns_limit_l_min -7
_diffrn_reflns_number 22091
_diffrn_reflns_theta_full 27.86
_diffrn_reflns_theta_max 27.86
_diffrn_reflns_theta_min 3.99
_exptl_absorpt_correction_T_max 1.00000
_exptl_absorpt_correction_T_min 0.56626
_exptl_absorpt_correction_type multi-scan
_exptl_absorpt_process_details
;
CrysAlisPro, Agilent Technologies,
Version 1.171.37.35 (release 13-08-2014 CrysAlis171 .NET)
(compiled Aug 13 2014,18:06:01)
Empirical absorption correction using spherical harmonics,
 implemented in SCALE3 ABSPACK scaling algorithm.
;
_exptl_crystal_colour colorless
_exptl_crystal_density_diffrn 2.425
_exptl_crystal_description 'rectangular prism'
_exptl_crystal_size_max 0.2
_exptl_crystal_size_mid 0.16
_exptl_crystal_size_min 0.15
_refine_diff_density_max 0.331
_refine_diff_density_min -0.572
_refine_diff_density_rms 0.073
_refine_ls_abs_structure_details
;
 Flack x determined using 923 quotients [(I+)-(I-)]/[(I+)+(I-)]
 (Parsons, Flack and Wagner, Acta Cryst. B69 (2013) 249-259).
;
_refine_ls_abs_structure_Flack -0.013(7)
_refine_ls_extinction_method none
_refine_ls_goodness_of_fit_ref 1.105
_refine_ls_hydrogen_treatment mixed
_refine_ls_matrix_type full
_refine_ls_number_parameters 145
_refine_ls_number_reflns 2322
_refine_ls_number_restraints 1
_refine_ls_restrained_S_all 1.104
_refine_ls_R_factor_all 0.0131
_refine_ls_R_factor_gt 0.0122
_refine_ls_shift/su_max 0.017
_refine_ls_shift/su_mean 0.001
_refine_ls_structure_factor_coef Fsqd
_refine_ls_weighting_details 'calc w=1/[\s^2^(Fo^2^)+(0.0111P)^2^+0.8200P] where P=(Fo^2^+2Fc^2^)/3'
_refine_ls_weighting_scheme calc
_refine_ls_wR_factor_gt 0.0270
_refine_ls_wR_factor_ref 0.0273
_reflns_number_gt 2239
_reflns_number_total 2322
_reflns_threshold_expression >2sigma(I)
_cod_data_source_file J-Mater-Chem-C-2016-4-1019.cif
_cod_data_source_block nc
_cod_database_code 7234556
_shelx_space_group_comment
;
The symmetry employed for this shelxl refinement is uniquely defined
by the following loop, which should always be used as a source of
symmetry information in preference to the above space-group names.
They are only intended as comments.
;

loop_
_symmetry_equiv_pos_as_xyz
'x, y, z'
'-x, -y, z+1/2'
'x+1/2, -y+1/2, z'
'-x+1/2, y+1/2, z+1/2'

loop_
_atom_site_label
_atom_site_type_symbol
_atom_site_fract_x
_atom_site_fract_y
_atom_site_fract_z
_atom_site_U_iso_or_equiv
_atom_site_adp_type
_atom_site_occupancy
_atom_site_symmetry_multiplicity
_atom_site_calc_flag
_atom_site_refinement_flags
_atom_site_disorder_assembly
_atom_site_disorder_group
Dy1 Dy 0.744151(9) 0.605544(4) 0.40591(15) 0.01104(4) Uani 1 1 d . . .
O1 O 0.7215(3) 0.6541(2) -0.2627(6) 0.0275(7) Uani 1 1 d . . .
O3 O 0.8541(2) 0.51034(11) 0.2238(4) 0.0254(4) Uani 1 1 d . . .
O4 O 0.6541(2) 0.50168(11) 0.5936(4) 0.0273(5) Uani 1 1 d . . .
O5 O 0.60311(18) 0.71588(8) 0.4082(6) 0.0249(3) Uani 1 1 d . . .
C3 C 0.9867(3) 0.75330(14) 0.3431(4) 0.0216(7) Uani 1 1 d . . .
H3 H 0.9295 0.7779 0.2472 0.026 Uiso 1 1 calc R . .
C4 C 0.5289(4) 0.47807(18) 0.6467(6) 0.0337(8) Uani 1 1 d . . .
H4 H 0.4460 0.5017 0.5879 0.040 Uiso 1 1 calc R . .
C5 C 0.9840(4) 0.4959(2) 0.1625(6) 0.0218(6) Uani 1 1 d . . .
H5 H 1.0553 0.5338 0.1704 0.026 Uiso 1 1 calc R . .
C6 C 0.7381(3) 0.62219(14) -0.0982(17) 0.0230(5) Uani 1 1 d . . .
H6 H 0.7392 0.5710 -0.1004 0.028 Uiso 1 1 calc R . .
O6 O 0.9698(2) 0.56241(10) 0.5925(3) 0.0239(4) Uani 1 1 d . . .
O7 O 0.4939(2) 0.42954(11) 0.7620(3) 0.0286(5) Uani 1 1 d . . .
O8 O 0.94174(19) 0.69171(9) 0.3978(7) 0.0277(4) Uani 1 1 d . . .
O9 O 0.7530(2) 0.6518(3) 0.0656(7) 0.0283(9) Uani 1 1 d . . .
N1 N 1.1727(3) 0.67814(15) 0.7268(4) 0.0325(6) Uani 1 1 d . . .
H1A H 1.1679 0.7231 0.6709 0.039 Uiso 1 1 calc R . .
H1B H 1.1093 0.6484 0.6584 0.039 Uiso 1 1 calc R . .
C1 C 1.1203(5) 0.6830(2) 0.9307(7) 0.0662(13) Uani 1 1 d . . .
H1C H 1.1312 0.6359 0.9941 0.099 Uiso 1 1 calc R . .
H1D H 1.0146 0.6974 0.9325 0.099 Uiso 1 1 calc R . .
1E H 1.1802 0.7189 1.0010 0.099 Uiso 1 1 calc R . .
C2 C 1.3280(6) 0.6504(2) 0.7086(11) 0.0836(18) Uani 1 1 d . . .
H2A H 1.3984 0.6863 0.7596 0.125 Uiso 1 1 calc R . .
H2B H 1.3504 0.6410 0.5708 0.125 Uiso 1 1 calc R . .
H2C H 1.3377 0.6056 0.7833 0.125 Uiso 1 1 calc R . .

loop_
_atom_site_aniso_label
_atom_site_aniso_U_11
_atom_site_aniso_U_22
_atom_site_aniso_U_33
_atom_site_aniso_U_23
_atom_site_aniso_U_13
_atom_site_aniso_U_12
Dy1 0.01081(5) 0.01055(5) 0.01175(6) -0.00114(12) -0.00053(13) -0.00007(3)
O1 0.0409(13) 0.0277(17) 0.0139(15) 0.0043(9) -0.0030(14) 0.0068(14)
O3 0.0244(10) 0.0278(11) 0.0241(11) -0.0058(9) 0.0027(8) 0.0096(8)
O4 0.0227(10) 0.0307(12) 0.0285(12) 0.0094(9) 0.0029(8) -0.0106(9)
O5 0.0254(8) 0.0214(8) 0.0279(9) -0.0021(16) -0.0043(17) 0.0114(7)
C3 0.0246(14) 0.0208(15) 0.0195(16) 0.0029(10) -0.0039(10) -0.0022(12)
C4 0.035(2) 0.034(2) 0.0312(19) -0.0005(16) 0.0050(15) -0.0086(14)
C5 0.0234(17) 0.0131(12) 0.0288(15) 0.0014(10) 0.0072(12) -0.0039(12)
C6 0.0292(12) 0.0230(11) 0.0168(13) -0.003(4) 0.003(2) 0.0018(9)
O6 0.0222(10) 0.0193(10) 0.0302(11) 0.0063(8) -0.0080(8) 0.0035(8)
O7 0.0249(10) 0.0300(12) 0.0311(12) 0.0066(9) 0.0075(9) -0.0085(9)
O8 0.0262(8) 0.0222(9) 0.0348(11) 0.0078(16) -0.0056(17) -0.0116(7)
O9 0.0426(18) 0.0292(19) 0.0131(15) 0.004 -0.0001(10) 0.000
N1 0.0324(15) 0.0320(15) 0.0331(15) 0.0111(12) -0.0080(12) -0.0074(11)
C1 0.085(3) 0.062(2) 0.051(3) -0.014(2) 0.023(3) -0.032(2)
C2 0.054(3) 0.046(3) 0.151(5) 0.019(3) 0.044(3) 0.002(2)

loop_
_atom_type_symbol
_atom_type_description
_atom_type_scat_dispersion_real
_atom_type_scat_dispersion_imag
_atom_type_scat_source
C C 0.0033 0.0016 'International Tables Vol C Tables 4.2.6.8 and 6.1.1.4'
H H 0.0000 0.0000 'International Tables Vol C Tables 4.2.6.8 and 6.1.1.4'
N N 0.0061 0.0033 'International Tables Vol C Tables 4.2.6.8 and 6.1.1.4'
O O 0.0106 0.0060 'International Tables Vol C Tables 4.2.6.8 and 6.1.1.4'
Dy Dy -0.1892 4.4098 'International Tables Vol C Tables 4.2.6.8 and 6.1.1.4'

loop_
_geom_angle_atom_site_label_1
_geom_angle_atom_site_label_2
_geom_angle_atom_site_label_3
_geom_angle
_geom_angle_site_symmetry_1
_geom_angle_site_symmetry_3
O3 Dy1 O8 100.42(9) . .
O3 Dy1 O5 148.59(13) . .
O8 Dy1 O5 79.42(6) . .
O3 Dy1 O7 87.08(8) . 2_664
O8 Dy1 O7 144.86(11) . 2_664
O5 Dy1 O7 76.87(7) . 2_664
O3 Dy1 O4 80.02(7) . .
O8 Dy1 O4 141.50(12) . .
O5 Dy1 O4 119.61(10) . .
O7 Dy1 O4 73.49(7) 2_664 .
O3 Dy1 O1 142.58(11) . 1_556
O8 Dy1 O1 80.55(14) . 1_556
O5 Dy1 O1 68.74(14) . 1_556
O7 Dy1 O1 113.70(9) 2_664 1_556
O4 Dy1 O1 77.07(13) . 1_556
O3 Dy1 O9 75.55(13) . .
O8 Dy1 O9 73.93(14) . .
O5 Dy1 O9 74.28(15) . .
O7 Dy1 O9 74.90(9) 2_664 .
O4 Dy1 O9 140.66(13) . .
O1 Dy1 O9 138.13(6) 1_556 .
O3 Dy1 O6 72.52(7) . .
O8 Dy1 O6 68.43(8) . .
O5 Dy1 O6 133.38(9) . .
O7 Dy1 O6 145.14(6) 2_664 .
O4 Dy1 O6 75.29(7) . .
O1 Dy1 O6 73.28(9) 1_556 .
O9 Dy1 O6 124.12(8) . .
C6 O1 Dy1 129.4(4) . 1_554
C5 O3 Dy1 135.5(2) . .
C4 O4 Dy1 135.9(2) . .
C3 O5 Dy1 144.3(2) 3_465 .
O8 C3 O5 124.2(3) . 3_565
O8 C3 H3 117.9 . .
O5 C3 H3 117.9 3_565 .
O7 C4 O4 131.6(3) . .
O7 C4 H4 114.2 . .
O4 C4 H4 114.2 . .
O6 C5 O3 127.8(3) 2_764 .
O6 C5 H5 116.1 2_764 .
O3 C5 H5 116.1 . .
O9 C6 O1 126.6(2) . .
O9 C6 H6 116.7 . .
O1 C6 H6 116.7 . .
C5 O6 Dy1 137.1(2) 2_765 .
C4 O7 Dy1 132.4(2) . 2_665
C3 O8 Dy1 147.8(2) . .
C6 O9 Dy1 133.2(4) . .
C1 N1 C2 113.4(4) . .
C1 N1 H1A 108.9 . .
C2 N1 H1A 108.9 . .
C1 N1 H1B 108.9 . .
C2 N1 H1B 108.9 . .
H1A N1 H1B 107.7 . .
N1 C1 H1C 109.5 . .
N1 C1 H1D 109.5 . .
H1C C1 H1D 109.5 . .
N1 C2 H2A 109.5 . .
N1 C2 H2B 109.5 . .
H2A C2 H2B 109.5 . .
N1 C2 H2C 109.5 . .
H2A C2 H2C 109.5 . .
H2B C2 H2C 109.5 . .

loop_
_geom_bond_atom_site_label_1
_geom_bond_atom_site_label_2
_geom_bond_distance
_geom_bond_site_symmetry_2
Dy1 O3 2.325(2) .
Dy1 O8 2.3307(15) .
Dy1 O5 2.3525(15) .
Dy1 O7 2.380(2) 2_664
Dy1 O4 2.400(2) .
Dy1 O1 2.400(5) 1_556
Dy1 O9 2.433(5) .
Dy1 O6 2.464(2) .
O1 C6 1.255(11) .
O1 Dy1 2.400(5) 1_554
O3 C5 1.235(4) .
O4 C4 1.228(4) .
O5 C3 1.240(3) 3_465
C3 O8 1.241(3) .
C3 O5 1.240(3) 3_565
C3 H3 0.9300 .
C4 O7 1.212(4) .
C4 H4 0.9300 .
C5 O6 1.226(4) 2_764
C5 H5 0.9300 .
C6 O9 1.230(12) .
C6 H6 0.9300 .
O6 C5 1.226(4) 2_765
O7 Dy1 2.380(2) 2_665
N1 C1 1.445(5) .
N1 C2 1.452(5) .
N1 H1A 0.9000 .
N1 H1B 0.9000 .
C1 H1C 0.9600 .
C1 H1D 0.9600 .
2 H2A 0.9600 .
C2 H2B 0.9600 .
C2 H2C 0.9600 .

loop_
_geom_hbond_atom_site_label_D
_geom_hbond_atom_site_label_H
_geom_hbond_atom_site_label_A
_geom_hbond_distance_DH
_geom_hbond_distance_HA
_geom_hbond_distance_DA
_geom_hbond_angle_DHA
_geom_hbond_site_symmetry_A
N1 H1A O5 0.90 2.16 2.939(4) 145.0 3_565
N1 H1A O1 0.90 2.32 3.076(5) 141.5 3_566
N1 H1B O6 0.90 2.03 2.893(3) 160.6 .
N1 H1B O8 0.90 2.41 3.000(4) 123.2 .
